data_7105923
loop_
_publ_author_name
'Heimann, Samuel'
'Holynska, Malgorzata'
'Dehnen, Stefanie'

_publ_section_title
;
 In situ Ge--Ge bond formation under ambient conditions:
 synthesis, characterization and reactivity of organo-functionalized
 telluridogermanate complexes
;
_journal_coden_ASTM CHCOFS
_journal_issue 6
_journal_name_full
;
 Chemical Communications (Cambridge, United Kingdom)
;
_journal_page_first 1881
_journal_page_last 1883
_journal_paper_doi 10.1039/c0cc03727c
_journal_volume 47
_journal_year 2011
_chemical_formula_moiety 'C20 H20 Ge4 O16 Te5, 2(C4 H8 O)'
_chemical_formula_sum 'C28 H36 Ge4 O18 Te5'
_chemical_formula_weight 1588.93
_space_group_IT_number 14
_symmetry_cell_setting monoclinic
_symmetry_space_group_name_Hall '-P 2yn'
_symmetry_space_group_name_H-M 'P 1 21/n 1'
_atom_sites_solution_hydrogens geom
_atom_sites_solution_primary direct
_atom_sites_solution_secondary difmap
_audit_creation_method SHELXL-97
_cell_angle_alpha 90.00
_cell_angle_beta 90.57(4)
_cell_angle_gamma 90.00
_cell_formula_units_Z 4
_cell_length_a 11.901(4)
_cell_length_b 23.406(6)
_cell_length_c 19.298(5)
_cell_measurement_reflns_used 14918
_cell_measurement_temperature 100(2)
_cell_measurement_theta_max 52.24
_cell_measurement_theta_min 3.08
_cell_volume 5375(3)
_computing_cell_refinement 'Stoe, X-Area ver. 1.54'
_computing_data_collection 'Stoe, X-Area ver. 1.54'
_computing_data_reduction 'Stoe, X-Area ver. 1.54'
_computing_molecular_graphics 'DIAMOND 3.1'
_computing_publication_material 'SHELXL-97 (Sheldrick, 1997)'
_computing_structure_refinement 'SHELXL-97 (Sheldrick, 1997)'
_computing_structure_solution 'SHELXS-97 (Sheldrick, 1990)'
_diffrn_ambient_temperature 100(2)
_diffrn_measured_fraction_theta_full 0.881
_diffrn_measured_fraction_theta_max 0.881
_diffrn_measurement_device_type IPDS2
_diffrn_measurement_method /w
_diffrn_radiation_monochromator graphite
_diffrn_radiation_source 'fine-focus sealed tube'
_diffrn_radiation_type MoK\a
_diffrn_radiation_wavelength 0.71073
_diffrn_reflns_av_R_equivalents 0.2528
_diffrn_reflns_av_sigmaI/netI 0.3767
_diffrn_reflns_limit_h_max 12
_diffrn_reflns_limit_h_min -14
_diffrn_reflns_limit_k_max 27
_diffrn_reflns_limit_k_min -27
_diffrn_reflns_limit_l_max 22
_diffrn_reflns_limit_l_min -22
_diffrn_reflns_number 32249
_diffrn_reflns_theta_full 25.00
_diffrn_reflns_theta_max 25.00
_diffrn_reflns_theta_min 3.68
_exptl_absorpt_coefficient_mu 4.930
_exptl_absorpt_correction_type none
_exptl_crystal_colour orange
_exptl_crystal_density_diffrn 1.963
_exptl_crystal_density_method 'not measured'
_exptl_crystal_description needle
_exptl_crystal_F_000 2944
_exptl_crystal_size_max 0.22
_exptl_crystal_size_mid 0.06
_exptl_crystal_size_min 0.02
_platon_squeeze_details
;
;
_refine_diff_density_max 0.49
_refine_diff_density_min -0.47
_refine_diff_density_rms 0.11
_refine_ls_extinction_method none
_refine_ls_goodness_of_fit_ref 0.643
_refine_ls_hydrogen_treatment constr
_refine_ls_matrix_type full
_refine_ls_number_parameters 460
_refine_ls_number_reflns 8337
_refine_ls_number_restraints 42
_refine_ls_restrained_S_all 0.643
_refine_ls_R_factor_all 0.2188
_refine_ls_R_factor_gt 0.0603
_refine_ls_shift/su_max 0.001
_refine_ls_shift/su_mean 0.000
_refine_ls_structure_factor_coef Fsqd
_refine_ls_weighting_details 'calc w=1/[\s^2^(Fo^2^)+(0.0000P)^2^] where P=(Fo^2^+2Fc^2^)/3'
_refine_ls_weighting_scheme calc
_refine_ls_wR_factor_gt 0.0921
_refine_ls_wR_factor_ref 0.1418
_reflns_number_gt 2357
_reflns_number_total 8337
_reflns_threshold_expression >2sigma(I)
_cod_data_source_file C0CC03727C.TXT
_cod_data_source_block 3
_cod_original_sg_symbol_H-M 'P 21/n'
_cod_database_code 7105923

loop_
_symmetry_equiv_pos_as_xyz
'x, y, z'
'-x+1/2, y+1/2, -z+1/2'
'-x, -y, -z'
'x-1/2, -y-1/2, z-1/2'

loop_
_atom_site_label
_atom_site_type_symbol
_atom_site_fract_x
_atom_site_fract_y
_atom_site_fract_z
_atom_site_U_iso_or_equiv
_atom_site_adp_type
_atom_site_occupancy
_atom_site_symmetry_multiplicity
_atom_site_calc_flag
_atom_site_refinement_flags
_atom_site_disorder_assembly
_atom_site_disorder_group
Te1 Te 0.49622(13) 0.99628(5) 0.87323(8) 0.0563(4) Uani 1 1 d . . .
Te5 Te 0.44797(14) 1.17545(5) 0.82836(9) 0.0616(4) Uani 1 1 d . . .
Te2 Te 0.62771(14) 1.11640(5) 1.00768(8) 0.0550(4) Uani 1 1 d . . .
Te3 Te 0.67245(14) 1.07402(6) 0.71092(9) 0.0606(4) Uani 1 1 d . . .
Te4 Te 0.81368(14) 1.18679(5) 0.84941(9) 0.0630(5) Uani 1 1 d . . .
Ge2 Ge 0.7900(2) 1.07902(8) 0.82381(13) 0.0562(6) Uani 1 1 d . . .
Ge1 Ge 0.6829(2) 1.03682(8) 0.92094(13) 0.0525(6) Uani 1 1 d . . .
Ge4 Ge 0.6216(2) 1.18896(8) 0.90796(13) 0.0572(6) Uani 1 1 d . . .
Ge3 Ge 0.4902(2) 1.07504(9) 0.78093(14) 0.0573(6) Uani 1 1 d . . .
C2 C 0.9399(17) 1.0418(8) 0.8092(12) 0.079(9) Uani 1 1 d D . .
H2 H 0.9581 1.0213 0.8534 0.095 Uiso 1 1 calc R . .
O12 O 0.7948(13) 0.9476(5) 0.8148(9) 0.063(5) Uani 1 1 d D . .
O22 O 0.8335(16) 0.9149(5) 0.7118(9) 0.078(5) Uani 1 1 d D . .
O32 O 1.1017(13) 1.1553(5) 0.7257(9) 0.067(4) Uani 1 1 d D . .
O42 O 0.9491(13) 1.1152(6) 0.6922(9) 0.063(4) Uani 1 1 d D . .
C12 C 0.9385(17) 0.9964(7) 0.7528(10) 0.053(4) Uani 1 1 d D . .
H12A H 1.0128 0.9774 0.7525 0.064 Uiso 1 1 calc R . .
H12B H 0.9283 1.0156 0.7075 0.064 Uiso 1 1 calc R . .
C22 C 0.8482(18) 0.9507(7) 0.7598(9) 0.053(4) Uani 1 1 d D . .
C32 C 1.0371(18) 1.0843(6) 0.7978(11) 0.069(7) Uani 1 1 d D . .
H32A H 1.0412 1.1106 0.8380 0.083 Uiso 1 1 calc R . .
H32B H 1.1086 1.0627 0.7964 0.083 Uiso 1 1 calc R . .
C42 C 1.0262(17) 1.1190(8) 0.7329(11) 0.067(4) Uani 1 1 d D . .
C1 C 0.770(2) 0.9776(6) 0.9707(11) 0.063(5) Uani 1 1 d D . .
H1 H 0.8328 0.9661 0.9398 0.076 Uiso 1 1 calc R . .
O11 O 0.9198(14) 1.0674(6) 0.9652(9) 0.071(4) Uani 1 1 d D . .
O21 O 0.9623(15) 1.0649(5) 1.0747(9) 0.075(5) Uani 1 1 d D . .
O31 O 0.7175(12) 0.8237(5) 1.0054(10) 0.067(5) Uani 1 1 d D . .
O41 O 0.8725(15) 0.8649(5) 0.9695(11) 0.084(6) Uani 1 1 d D . .
C11 C 0.8234(15) 0.9984(7) 1.0399(11) 0.064(7) Uani 1 1 d D . .
H11A H 0.7642 1.0117 1.0718 0.077 Uiso 1 1 calc R . .
H11B H 0.8648 0.9667 1.0625 0.077 Uiso 1 1 calc R . .
C21 C 0.9043(19) 1.0477(8) 1.0237(10) 0.071(4) Uani 1 1 d D . .
C31 C 0.7022(16) 0.9226(6) 0.9868(13) 0.063(5) Uani 1 1 d D . .
H31A H 0.6670 0.9269 1.0328 0.076 Uiso 1 1 calc R . .
H31B H 0.6409 0.9187 0.9520 0.076 Uiso 1 1 calc R . .
C41 C 0.7720(15) 0.8676(6) 0.9868(11) 0.046(5) Uani 1 1 d D . .
O01 O 0.6990(14) 0.8291(6) 0.7374(13) 0.093(7) Uani 1 1 d D . .
C01 C 0.582(2) 0.843(2) 0.761(2) 0.106(11) Uani 1 1 d D . .
H01A H 0.5267 0.8294 0.7269 0.127 Uiso 1 1 calc R . .
H01B H 0.5742 0.8853 0.7651 0.127 Uiso 1 1 calc R . .
C02 C 0.560(4) 0.8152(18) 0.833(4) 0.17(3) Uani 1 1 d D . .
H02E H 0.5673 0.8427 0.8721 0.199 Uiso 1 1 calc R . .
H02F H 0.4850 0.7964 0.8351 0.199 Uiso 1 1 calc R . .
C03 C 0.657(3) 0.7718(11) 0.8317(17) 0.085(9) Uani 1 1 d D . .
H03C H 0.6808 0.7619 0.8794 0.102 Uiso 1 1 calc R . .
H03D H 0.6321 0.7363 0.8079 0.102 Uiso 1 1 calc R . .
C04 C 0.750(3) 0.7984(9) 0.7940(13) 0.072(8) Uani 1 1 d D . .
H04A H 0.7920 0.8247 0.8247 0.086 Uiso 1 1 calc R . .
H04B H 0.8016 0.7688 0.7765 0.086 Uiso 1 1 calc R . .
O02 O 0.167(3) 0.7791(11) 0.865(3) 0.178(19) Uani 1 1 d D . .
C05 C 0.244(3) 0.7853(14) 0.817(2) 0.107(14) Uani 1 1 d D . .
H05G H 0.2624 0.7485 0.7951 0.129 Uiso 1 1 calc R . .
H05H H 0.3128 0.8032 0.8362 0.129 Uiso 1 1 calc R . .
C06 C 0.1840(15) 0.8233(6) 0.7704(12) 0.042(5) Uani 1 1 d D . .
H06A H 0.2314 0.8574 0.7627 0.050 Uiso 1 1 calc R . .
H06B H 0.1753 0.8036 0.7252 0.050 Uiso 1 1 calc R . .
C07 C 0.075(3) 0.8422(11) 0.7921(15) 0.080(9) Uani 1 1 d D . .
H07C H 0.0206 0.8432 0.7527 0.096 Uiso 1 1 calc R . .
H07D H 0.0783 0.8805 0.8138 0.096 Uiso 1 1 calc R . .
C08 C 0.043(3) 0.7968(12) 0.8445(18) 0.101(11) Uani 1 1 d D . .
H08A H 0.0002 0.7649 0.8231 0.121 Uiso 1 1 calc R . .
H08B H 0.0006 0.8126 0.8840 0.121 Uiso 1 1 calc R . .
O43 O 0.3093(15) 0.9026(6) 0.7138(12) 0.092(7) Uani 1 1 d D . .
O34 O 0.4237(14) 1.3366(6) 1.0662(9) 0.069(5) Uani 1 1 d D . .
C34 C 0.4893(19) 1.2661(7) 0.9956(11) 0.063(7) Uani 1 1 d D . .
H34A H 0.4257 1.2817 0.9681 0.076 Uiso 1 1 calc R . .
H34B H 0.4698 1.2265 1.0090 0.076 Uiso 1 1 calc R . .
O44 O 0.5873(13) 1.2957(5) 1.0990(9) 0.056(4) Uani 1 1 d D . .
O24 O 0.4735(16) 1.3927(6) 0.8917(11) 0.086(6) Uani 1 1 d D . .
C33 C 0.372(2) 0.9959(7) 0.6902(12) 0.071(7) Uani 1 1 d D . .
H33A H 0.3479 0.9940 0.6410 0.085 Uiso 1 1 calc R . .
H33B H 0.4520 0.9843 0.6928 0.085 Uiso 1 1 calc R . .
C13 C 0.375(2) 1.1012(9) 0.6555(13) 0.076(5) Uani 1 1 d D . .
H13A H 0.3812 1.1404 0.6743 0.091 Uiso 1 1 calc R . .
H13B H 0.4443 1.0924 0.6300 0.091 Uiso 1 1 calc R . .
C14 C 0.593(2) 1.3092(6) 0.8908(10) 0.070(8) Uani 1 1 d D . .
H14A H 0.6680 1.3119 0.8697 0.084 Uiso 1 1 calc R . .
H14B H 0.5388 1.2967 0.8544 0.084 Uiso 1 1 calc R . .
O33 O 0.2370(16) 0.9699(5) 0.7787(10) 0.077(6) Uani 1 1 d D . .
C43 C 0.302(2) 0.9543(8) 0.7323(11) 0.069(7) Uani 1 1 d D . .
C3 C 0.361(2) 1.0582(7) 0.7161(12) 0.076(5) Uani 1 1 d D . .
H3 H 0.2875 1.0640 0.7399 0.091 Uiso 1 1 calc R . .
C4 C 0.595(2) 1.2649(8) 0.9499(11) 0.084(9) Uani 1 1 d D . .
H4 H 0.6616 1.2739 0.9803 0.101 Uiso 1 1 calc R . .
C24 C 0.5580(17) 1.3677(6) 0.9178(11) 0.058(7) Uani 1 1 d D . .
O13 O 0.2873(16) 1.1260(7) 0.5509(11) 0.095(6) Uani 1 1 d D . .
C23 C 0.2734(17) 1.0980(10) 0.6056(11) 0.076(5) Uani 1 1 d D . .
O14 O 0.6168(18) 1.3910(7) 0.9625(12) 0.099(7) Uani 1 1 d D . .
O23 O 0.1853(15) 1.0701(6) 0.6155(8) 0.074(5) Uani 1 1 d D . .
C44 C 0.5044(15) 1.3016(8) 1.0605(9) 0.049(5) Uani 1 1 d D . .

loop_
_atom_site_aniso_label
_atom_site_aniso_U_11
_atom_site_aniso_U_22
_atom_site_aniso_U_33
_atom_site_aniso_U_23
_atom_site_aniso_U_13
_atom_site_aniso_U_12
Te1 0.0524(10) 0.0528(7) 0.0636(10) 0.0036(6) -0.0013(8) 0.0018(6)
Te5 0.0588(11) 0.0589(8) 0.0672(11) -0.0018(6) -0.0023(9) 0.0080(7)
Te2 0.0530(10) 0.0528(7) 0.0592(10) 0.0016(6) 0.0014(8) 0.0025(6)
Te3 0.0531(11) 0.0714(8) 0.0572(10) 0.0031(7) 0.0018(8) 0.0012(7)
Te4 0.0600(11) 0.0524(7) 0.0769(12) 0.0014(7) 0.0073(9) -0.0016(6)
Ge2 0.0537(16) 0.0561(11) 0.0590(16) 0.0037(10) 0.0051(12) -0.0004(10)
Ge1 0.0522(16) 0.0500(10) 0.0553(15) 0.0030(9) 0.0010(12) 0.0055(9)
Ge4 0.0568(17) 0.0503(11) 0.0645(17) -0.0003(10) 0.0032(13) 0.0011(10)
Ge3 0.0507(16) 0.0579(11) 0.0632(16) 0.0005(10) -0.0051(13) 0.0024(10)
C2 0.036(15) 0.101(16) 0.10(2) 0.050(15) 0.041(15) 0.025(12)
O12 0.059(11) 0.042(7) 0.089(14) -0.020(7) -0.033(10) 0.001(6)
O22 0.102(15) 0.055(8) 0.077(13) -0.001(7) 0.016(11) -0.003(8)
O32 0.055(10) 0.071(8) 0.074(11) 0.003(6) 0.008(8) -0.005(5)
O42 0.041(10) 0.073(8) 0.077(12) 0.012(7) -0.004(9) -0.002(7)
C12 0.075(13) 0.061(8) 0.023(8) -0.009(7) 0.018(8) 0.009(7)
C22 0.075(13) 0.061(8) 0.023(8) -0.009(7) 0.018(8) 0.009(7)
C32 0.075(17) 0.012(8) 0.12(2) -0.005(9) 0.005(15) -0.022(8)
C42 0.055(10) 0.071(8) 0.074(11) 0.003(6) 0.008(8) -0.005(5)
C1 0.074(12) 0.052(7) 0.062(11) -0.005(7) -0.043(10) 0.007(7)
O11 0.066(9) 0.074(8) 0.073(11) -0.007(7) -0.002(9) 0.006(7)
O21 0.070(12) 0.065(8) 0.090(14) 0.003(8) -0.023(11) -0.015(7)
O31 0.050(10) 0.045(7) 0.106(14) 0.004(7) 0.009(9) -0.015(6)
O41 0.066(13) 0.052(8) 0.134(19) 0.000(8) 0.014(12) 0.002(7)
C11 0.022(11) 0.061(11) 0.11(2) 0.045(12) -0.001(12) 0.017(9)
C21 0.066(9) 0.074(8) 0.073(11) -0.007(7) -0.002(9) 0.006(7)
C31 0.074(12) 0.052(7) 0.062(11) -0.005(7) -0.043(10) 0.007(7)
C41 0.042(15) 0.056(11) 0.038(13) 0.011(8) 0.004(12) 0.002(10)
O01 0.047(12) 0.078(10) 0.15(2) -0.021(11) -0.019(13) -0.021(8)
C01 0.025(16) 0.22(3) 0.07(3) -0.04(2) 0.015(16) -0.014(18)
C02 0.09(3) 0.14(3) 0.27(9) 0.02(3) -0.03(4) -0.01(2)
C03 0.09(2) 0.089(16) 0.07(2) 0.032(14) -0.021(18) -0.027(16)
C04 0.12(2) 0.054(12) 0.045(14) 0.028(10) 0.003(15) -0.005(12)
O02 0.13(3) 0.14(2) 0.26(5) -0.02(2) -0.10(4) -0.006(18)
C05 0.039(19) 0.11(2) 0.17(4) 0.00(2) 0.07(2) 0.003(15)
C06 0.032(12) 0.015(7) 0.078(15) 0.020(7) -0.002(10) 0.001(7)
C07 0.08(2) 0.094(16) 0.063(19) -0.001(13) -0.039(17) 0.007(14)
C08 0.12(3) 0.12(2) 0.07(2) -0.016(16) -0.01(2) 0.019(18)
O43 0.076(13) 0.040(8) 0.16(2) -0.007(8) 0.026(13) -0.011(7)
O34 0.075(12) 0.074(9) 0.059(11) -0.007(7) 0.007(9) 0.040(8)
C34 0.043(15) 0.035(9) 0.11(2) 0.017(11) 0.005(14) -0.001(9)
O44 0.052(10) 0.049(7) 0.067(11) -0.005(6) 0.000(9) 0.002(6)
O24 0.093(15) 0.061(8) 0.104(16) 0.007(8) -0.044(13) 0.016(8)
C33 0.09(2) 0.068(12) 0.056(16) -0.028(11) 0.000(15) -0.002(12)
C13 0.051(10) 0.076(8) 0.101(13) 0.001(7) -0.033(9) -0.006(7)
C14 0.12(2) 0.031(9) 0.062(16) 0.017(9) -0.025(16) -0.007(10)
O33 0.088(14) 0.063(8) 0.080(14) 0.015(8) -0.027(12) -0.031(8)
C43 0.09(2) 0.092(18) 0.029(14) 0.025(11) 0.024(15) -0.006(14)
C3 0.051(10) 0.076(8) 0.101(13) 0.001(7) -0.033(9) -0.006(7)
C4 0.09(2) 0.070(14) 0.09(2) 0.011(13) -0.03(2) -0.039(13)
C24 0.057(17) 0.049(11) 0.066(18) 0.028(11) -0.003(14) -0.014(11)
O13 0.075(14) 0.096(11) 0.114(18) 0.034(10) -0.019(13) 0.000(9)
C23 0.051(10) 0.076(8) 0.101(13) 0.001(7) -0.033(9) -0.006(7)
O14 0.104(17) 0.070(10) 0.120(18) 0.017(10) -0.052(15) 0.019(9)
O23 0.099(14) 0.063(8) 0.058(11) -0.015(7) -0.002(10) -0.008(8)
C44 0.026(13) 0.091(15) 0.030(12) 0.005(10) 0.000(11) -0.007(10)

loop_
_atom_type_symbol
_atom_type_description
_atom_type_scat_dispersion_real
_atom_type_scat_dispersion_imag
_atom_type_scat_source
C C 0.0033 0.0016 'International Tables Vol C Tables 4.2.6.8 and 6.1.1.4'
H H 0.0000 0.0000 'International Tables Vol C Tables 4.2.6.8 and 6.1.1.4'
O O 0.0106 0.0060 'International Tables Vol C Tables 4.2.6.8 and 6.1.1.4'
Ge Ge 0.1547 1.8001 'International Tables Vol C Tables 4.2.6.8 and 6.1.1.4'
Te Te -0.5308 1.6751 'International Tables Vol C Tables 4.2.6.8 and 6.1.1.4'

loop_
_geom_angle_atom_site_label_1
_geom_angle_atom_site_label_2
_geom_angle_atom_site_label_3
_geom_angle
_geom_angle_site_symmetry_1
_geom_angle_site_symmetry_3
_geom_angle_publ_flag
Ge3 Te1 Ge1 90.09(9) . . ?
Ge3 Te5 Ge4 99.53(9) . . ?
Ge4 Te2 Ge1 89.81(9) . . ?
Ge3 Te3 Ge2 90.51(10) . . ?
Ge4 Te4 Ge2 90.42(9) . . ?
C2 Ge2 Ge1 113.4(6) . . ?
C2 Ge2 Te3 109.7(7) . . ?
Ge1 Ge2 Te3 109.99(11) . . ?
C2 Ge2 Te4 110.8(5) . . ?
Ge1 Ge2 Te4 107.46(11) . . ?
Te3 Ge2 Te4 105.24(9) . . ?
C1 Ge1 Ge2 112.2(8) . . ?
C1 Ge1 Te1 111.1(5) . . ?
Ge2 Ge1 Te1 108.90(11) . . ?
C1 Ge1 Te2 109.0(6) . . ?
Ge2 Ge1 Te2 109.69(9) . . ?
Te1 Ge1 Te2 105.77(10) . . ?
C4 Ge4 Te4 110.1(7) . . ?
C4 Ge4 Te2 106.9(6) . . ?
Te4 Ge4 Te2 107.41(10) . . ?
C4 Ge4 Te5 103.0(7) . . ?
Te4 Ge4 Te5 116.61(11) . . ?
Te2 Ge4 Te5 112.41(10) . . ?
C3 Ge3 Te1 107.9(6) . . ?
C3 Ge3 Te3 108.4(8) . . ?
Te1 Ge3 Te3 109.93(10) . . ?
C3 Ge3 Te5 104.4(5) . . ?
Te1 Ge3 Te5 114.44(11) . . ?
Te3 Ge3 Te5 111.39(10) . . ?
C12 C2 C32 110.5(16) . . ?
C12 C2 Ge2 113.6(15) . . ?
C32 C2 Ge2 114.2(13) . . ?
C12 C2 H2 105.9 . . ?
C32 C2 H2 105.9 . . ?
Ge2 C2 H2 105.9 . . ?
C2 C12 C22 115.5(15) . . ?
C2 C12 H12A 108.4 . . ?
C22 C12 H12A 108.4 . . ?
C2 C12 H12B 108.4 . . ?
C22 C12 H12B 108.4 . . ?
H12A C12 H12B 107.5 . . ?
O12 C22 O22 121.4(17) . . ?
O12 C22 C12 118.8(15) . . ?
O22 C22 C12 119.7(16) . . ?
C42 C32 C2 114.2(17) . . ?
C42 C32 H32A 108.7 . . ?
C2 C32 H32A 108.7 . . ?
C42 C32 H32B 108.7 . . ?
C2 C32 H32B 108.7 . . ?
H32A C32 H32B 107.6 . . ?
O42 C42 O32 121.5(18) . . ?
O42 C42 C32 124.3(17) . . ?
O32 C42 C32 114.0(16) . . ?
C31 C1 C11 107.4(15) . . ?
C31 C1 Ge1 114.3(13) . . ?
C11 C1 Ge1 114.0(11) . . ?
C31 C1 H1 106.9 . . ?
C11 C1 H1 106.9 . . ?
Ge1 C1 H1 106.9 . . ?
C21 C11 C1 108.3(15) . . ?
C21 C11 H11A 110.0 . . ?
C1 C11 H11A 110.0 . . ?
C21 C11 H11B 110.0 . . ?
C1 C11 H11B 110.0 . . ?
H11A C11 H11B 108.4 . . ?
O11 C21 O21 120.6(19) . . ?
O11 C21 C11 124.4(18) . . ?
O21 C21 C11 114.8(17) . . ?
C41 C31 C1 114.5(16) . . ?
C41 C31 H31A 108.6 . . ?
C1 C31 H31A 108.6 . . ?
C41 C31 H31B 108.6 . . ?
C1 C31 H31B 108.6 . . ?
H31A C31 H31B 107.6 . . ?
O41 C41 O31 121.9(15) . . ?
O41 C41 C31 124.4(15) . . ?
O31 C41 C31 113.7(16) . . ?
C04 O01 C01 105(3) . . ?
O01 C01 C02 110(3) . . ?
O01 C01 H01A 109.6 . . ?
C02 C01 H01A 109.6 . . ?
O01 C01 H01B 109.6 . . ?
C02 C01 H01B 109.6 . . ?
H01A C01 H01B 108.1 . . ?
C03 C02 C01 97(4) . . ?
C03 C02 H02E 112.4 . . ?
C01 C02 H02E 112.4 . . ?
C03 C02 H02F 112.4 . . ?
C01 C02 H02F 112.4 . . ?
H02E C02 H02F 109.9 . . ?
C04 C03 C02 108(3) . . ?
C04 C03 H03C 110.2 . . ?
C02 C03 H03C 110.2 . . ?
C04 C03 H03D 110.2 . . ?
C02 C03 H03D 110.2 . . ?
H03C C03 H03D 108.5 . . ?
O01 C04 C03 106(2) . . ?
O01 C04 H04A 110.5 . . ?
C03 C04 H04A 110.5 . . ?
O01 C04 H04B 110.5 . . ?
C03 C04 H04B 110.5 . . ?
H04A C04 H04B 108.7 . . ?
C05 O02 C08 116(4) . . ?
O02 C05 C06 100(3) . . ?
O02 C05 H05G 111.8 . . ?
C06 C05 H05G 111.8 . . ?
O02 C05 H05H 111.8 . . ?
C06 C05 H05H 111.8 . . ?
H05G C05 H05H 109.5 . . ?
C07 C06 C05 116(2) . . ?
C07 C06 H06A 108.2 . . ?
C05 C06 H06A 108.2 . . ?
C07 C06 H06B 108.2 . . ?
C05 C06 H06B 108.2 . . ?
H06A C06 H06B 107.4 . . ?
C06 C07 C08 102(2) . . ?
C06 C07 H07C 111.4 . . ?
C08 C07 H07C 111.4 . . ?
C06 C07 H07D 111.4 . . ?
C08 C07 H07D 111.4 . . ?
H07C C07 H07D 109.2 . . ?
C07 C08 O02 97(3) . . ?
C07 C08 H08A 112.4 . . ?
O02 C08 H08A 112.4 . . ?
C07 C08 H08B 112.4 . . ?
O02 C08 H08B 112.4 . . ?
H08A C08 H08B 110.0 . . ?
C44 C34 C4 113.0(17) . . ?
C44 C34 H34A 109.0 . . ?
C4 C34 H34A 109.0 . . ?
C44 C34 H34B 109.0 . . ?
C4 C34 H34B 109.0 . . ?
H34A C34 H34B 107.8 . . ?
C43 C33 C3 112.4(17) . . ?
C43 C33 H33A 109.1 . . ?
C3 C33 H33A 109.1 . . ?
C43 C33 H33B 109.1 . . ?
C3 C33 H33B 109.1 . . ?
H33A C33 H33B 107.9 . . ?
C23 C13 C3 110.6(17) . . ?
C23 C13 H13A 109.5 . . ?
C3 C13 H13A 109.5 . . ?
C23 C13 H13B 109.5 . . ?
C3 C13 H13B 109.5 . . ?
H13A C13 H13B 108.1 . . ?
C24 C14 C4 110.9(17) . . ?
C24 C14 H14A 109.5 . . ?
C4 C14 H14A 109.5 . . ?
C24 C14 H14B 109.5 . . ?
C4 C14 H14B 109.5 . . ?
H14A C14 H14B 108.1 . . ?
O33 C43 O43 122.0(18) . . ?
O33 C43 C33 123.0(17) . . ?
O43 C43 C33 115.0(18) . . ?
C33 C3 C13 110.9(18) . . ?
C33 C3 Ge3 108.6(15) . . ?
C13 C3 Ge3 104.8(13) . . ?
C33 C3 H3 110.8 . . ?
C13 C3 H3 110.8 . . ?
Ge3 C3 H3 110.8 . . ?
C14 C4 C34 113(2) . . ?
C14 C4 Ge4 107.7(14) . . ?
C34 C4 Ge4 112.5(12) . . ?
C14 C4 H4 107.6 . . ?
C34 C4 H4 107.6 . . ?
Ge4 C4 H4 107.6 . . ?
O14 C24 O24 121.2(17) . . ?
O14 C24 C14 118.9(18) . . ?
O24 C24 C14 119.8(19) . . ?
O23 C23 O13 121.2(19) . . ?
O23 C23 C13 125.7(19) . . ?
O13 C23 C13 113.1(19) . . ?
O44 C44 O34 128.3(17) . . ?
O44 C44 C34 121.6(17) . . ?
O34 C44 C34 110.1(16) . . ?

loop_
_geom_bond_atom_site_label_1
_geom_bond_atom_site_label_2
_geom_bond_distance
_geom_bond_site_symmetry_2
_geom_bond_publ_flag
Te1 Ge3 2.564(3) . ?
Te1 Ge1 2.578(3) . ?
Te5 Ge3 2.573(3) . ?
Te5 Ge4 2.582(3) . ?
Te2 Ge4 2.567(3) . ?
Te2 Ge1 2.593(3) . ?
Te3 Ge3 2.567(3) . ?
Te3 Ge2 2.580(3) . ?
Te4 Ge4 2.560(3) . ?
Te4 Ge2 2.585(3) . ?
Ge2 C2 2.01(2) . ?
Ge2 Ge1 2.482(4) . ?
Ge1 C1 1.972(18) . ?
Ge4 C4 1.98(2) . ?
Ge3 C3 2.01(2) . ?
C2 C12 1.521(18) . ?
C2 C32 1.543(17) . ?
C2 H2 1.0000 . ?
O12 C22 1.245(16) . ?
O22 C22 1.259(16) . ?
O32 C42 1.246(16) . ?
O42 C42 1.206(16) . ?
C12 C22 1.524(17) . ?
C12 H12A 0.9900 . ?
C12 H12B 0.9900 . ?
C32 C42 1.498(18) . ?
C32 H32A 0.9900 . ?
C32 H32B 0.9900 . ?
C1 C31 1.550(18) . ?
C1 C11 1.554(18) . ?
C1 H1 1.0000 . ?
O11 C21 1.235(17) . ?
O21 C21 1.261(16) . ?
O31 C41 1.269(15) . ?
O41 C41 1.247(15) . ?
C11 C21 1.537(17) . ?
C11 H11A 0.9900 . ?
C11 H11B 0.9900 . ?
C31 C41 1.531(17) . ?
C31 H31A 0.9900 . ?
C31 H31B 0.9900 . ?
O01 C04 1.44(3) . ?
O01 C01 1.50(3) . ?
C01 C02 1.57(6) . ?
C01 H01A 0.9900 . ?
C01 H01B 0.9900 . ?
C02 C03 1.54(5) . ?
C02 H02E 0.9900 . ?
C02 H02F 0.9900 . ?
C03 C04 1.47(4) . ?
C03 H03C 0.9900 . ?
C03 H03D 0.9900 . ?
C04 H04A 0.9900 . ?
C04 H04B 0.9900 . ?
O02 C05 1.32(5) . ?
O02 C08 1.58(4) . ?
C05 C06 1.45(4) . ?
C05 H05G 0.9900 . ?
C05 H05H 0.9900 . ?
C06 C07 1.44(3) . ?
C06 H06A 0.9900 . ?
C06 H06B 0.9900 . ?
C07 C08 1.52(4) . ?
C07 H07C 0.9900 . ?
C07 H07D 0.9900 . ?
C08 H08A 0.9900 . ?
C08 H08B 0.9900 . ?
O43 C43 1.266(17) . ?
O34 C44 1.269(16) . ?
C34 C44 1.511(18) . ?
C34 C4 1.548(18) . ?
C34 H34A 0.9900 . ?
C34 H34B 0.9900 . ?
O44 C44 1.237(15) . ?
O24 C24 1.264(16) . ?
C33 C43 1.523(18) . ?
C33 C3 1.548(17) . ?
C33 H33A 0.9900 . ?
C33 H33B 0.9900 . ?
C13 C23 1.536(18) . ?
C13 C3 1.554(19) . ?
C13 H13A 0.9900 . ?
C13 H13B 0.9900 . ?
C14 C24 1.522(18) . ?
C14 C4 1.543(18) . ?
C14 H14A 0.9900 . ?
C14 H14B 0.9900 . ?
O33 C43 1.243(17) . ?
C3 H3 1.0000 . ?
C4 H4 1.0000 . ?
C24 O14 1.233(16) . ?
O13 C23 1.256(18) . ?
C23 O23 1.251(16) . ?

loop_
_platon_squeeze_void_nr
_platon_squeeze_void_average_x
_platon_squeeze_void_average_y
_platon_squeeze_void_average_z
_platon_squeeze_void_volume
_platon_squeeze_void_count_electrons
_platon_squeeze_void_content
1 0.010 0.500 0.000 568 247 ' '
2 0.014 1.000 0.500 568 247 ' '
